data_7220649
loop_
_publ_author_name
'xue, benjing'
'Sun, Hongjian'
'Li, Xiaoyan'

_publ_section_title
;
 Syntheses and Catalytic Application of Hydrido Iron(II) Complexes with
 [P,S]-Chelating Ligands in Hydrosilylation of Aldehydes and Ketones
;
_journal_name_full 'RSC Adv.'
_journal_paper_doi 10.1039/C5RA09330A
_journal_year 2015
_chemical_formula_sum 'C30 H50 Fe P4 S Si'
_chemical_formula_weight 650.58
_chemical_name_systematic
; 
 ? 
;
_space_group_IT_number 14
_symmetry_cell_setting monoclinic
_symmetry_space_group_name_Hall '-P 2yn'
_symmetry_space_group_name_H-M 'P 1 21/n 1'
_atom_sites_solution_hydrogens geom
_atom_sites_solution_primary direct
_atom_sites_solution_secondary difmap
_audit_creation_method SHELXL-97
_audit_update_record
;
2014-12-24 deposited with the CCDC.
2015-06-02 downloaded from the CCDC.
;
_cell_angle_alpha 90.00
_cell_angle_beta 105.097(3)
_cell_angle_gamma 90.00
_cell_formula_units_Z 4
_cell_length_a 12.4708(5)
_cell_length_b 21.9336(7)
_cell_length_c 12.7769(4)
_cell_measurement_temperature 180(2)
_cell_volume 3374.2(2)
_computing_structure_refinement 'SHELXL-97 (Sheldrick, 1997)'
_computing_structure_solution 'SHELXS-97 (Sheldrick, 1990)'
_diffrn_ambient_temperature 180(2)
_diffrn_measured_fraction_theta_full 0.992
_diffrn_measured_fraction_theta_max 0.992
_diffrn_radiation_monochromator graphite
_diffrn_radiation_source 'fine-focus sealed tube'
_diffrn_radiation_type MoK\a
_diffrn_radiation_wavelength 0.71073
_diffrn_reflns_av_R_equivalents 0.0118
_diffrn_reflns_av_sigmaI/netI 0.0122
_diffrn_reflns_limit_h_max 15
_diffrn_reflns_limit_h_min -15
_diffrn_reflns_limit_k_max 26
_diffrn_reflns_limit_k_min -26
_diffrn_reflns_limit_l_max 15
_diffrn_reflns_limit_l_min -13
_diffrn_reflns_number 19120
_diffrn_reflns_theta_full 25.63
_diffrn_reflns_theta_max 25.63
_diffrn_reflns_theta_min 1.89
_exptl_absorpt_coefficient_mu 0.753
_exptl_absorpt_correction_T_max 0.8702
_exptl_absorpt_correction_T_min 0.8519
_exptl_absorpt_correction_type multi-scan
_exptl_absorpt_process_details SADABS
_exptl_crystal_colour red
_exptl_crystal_density_diffrn 1.281
_exptl_crystal_density_method 'not measured'
_exptl_crystal_description cubic
_exptl_crystal_F_000 1384
_exptl_crystal_size_max 0.22
_exptl_crystal_size_mid 0.20
_exptl_crystal_size_min 0.19
_refine_diff_density_max 0.317
_refine_diff_density_min -0.246
_refine_diff_density_rms 0.045
_refine_ls_extinction_method none
_refine_ls_goodness_of_fit_ref 1.052
_refine_ls_hydrogen_treatment mixed
_refine_ls_matrix_type full
_refine_ls_number_parameters 350
_refine_ls_number_reflns 6333
_refine_ls_number_restraints 0
_refine_ls_restrained_S_all 1.052
_refine_ls_R_factor_all 0.0282
_refine_ls_R_factor_gt 0.0240
_refine_ls_shift/su_max 0.002
_refine_ls_shift/su_mean 0.000
_refine_ls_structure_factor_coef Fsqd
_refine_ls_weighting_details 'calc w=1/[\s^2^(Fo^2^)+(0.0462P)^2^+0.2739P] where P=(Fo^2^+2Fc^2^)/3'
_refine_ls_weighting_scheme calc
_refine_ls_wR_factor_gt 0.0649
_refine_ls_wR_factor_ref 0.0662
_reflns_number_gt 5582
_reflns_number_total 6333
_reflns_threshold_expression >2sigma(I)
_cod_data_source_file c5ra09330a2.cif
_cod_data_source_block 2014sun-05
_cod_original_sg_symbol_H-M P21/n
_cod_database_code 7220649

loop_
_symmetry_equiv_pos_as_xyz
'x, y, z'
'-x+1/2, y+1/2, -z+1/2'
'-x, -y, -z'
'x-1/2, -y-1/2, z-1/2'

loop_
_atom_site_label
_atom_site_type_symbol
_atom_site_fract_x
_atom_site_fract_y
_atom_site_fract_z
_atom_site_U_iso_or_equiv
_atom_site_adp_type
_atom_site_occupancy
_atom_site_symmetry_multiplicity
_atom_site_calc_flag
_atom_site_refinement_flags
Fe1 Fe 0.983121(15) 0.159140(8) 0.733057(15) 0.02028(6) Uani 1 1 d .
S1 S 0.96925(3) 0.262325(15) 0.69110(3) 0.02678(9) Uani 1 1 d .
P1 P 0.91809(3) 0.184740(15) 0.87087(3) 0.01921(8) Uani 1 1 d .
P2 P 1.11052(3) 0.165548(19) 0.63963(3) 0.03285(10) Uani 1 1 d .
P3 P 0.82974(3) 0.138138(17) 0.59980(3) 0.02523(9) Uani 1 1 d .
P4 P 1.01797(3) 0.063471(17) 0.77786(3) 0.02721(9) Uani 1 1 d .
Si1 Si 1.02429(3) 0.411658(19) 0.71449(4) 0.03069(10) Uani 1 1 d .
C1 C 0.92865(10) 0.26762(6) 0.88898(11) 0.0216(3) Uani 1 1 d .
C2 C 0.95690(10) 0.30066(6) 0.80607(11) 0.0223(3) Uani 1 1 d .
C3 C 0.97344(11) 0.36492(6) 0.81564(12) 0.0253(3) Uani 1 1 d .
C4 C 0.95604(11) 0.39281(7) 0.90795(13) 0.0294(3) Uani 1 1 d .
H4 H 0.9650 0.4357 0.9155 0.035 Uiso 1 1 calc R
C5 C 0.92622(12) 0.36033(7) 0.98924(13) 0.0308(3) Uani 1 1 d .
H5 H 0.9147 0.3809 1.0508 0.037 Uiso 1 1 calc R
C6 C 0.91334(11) 0.29778(6) 0.97989(12) 0.0271(3) Uani 1 1 d .
H6 H 0.8939 0.2753 1.0358 0.033 Uiso 1 1 calc R
C7 C 0.91606(15) 0.42022(9) 0.58337(15) 0.0458(4) Uani 1 1 d .
H7A H 0.8942 0.3798 0.5522 0.069 Uiso 1 1 calc R
H7B H 0.9461 0.4443 0.5329 0.069 Uiso 1 1 calc R
H7C H 0.8511 0.4410 0.5961 0.069 Uiso 1 1 calc R
C8 C 1.15398(13) 0.38027(8) 0.68746(15) 0.0407(4) Uani 1 1 d .
H8A H 1.2001 0.3617 0.7538 0.061 Uiso 1 1 calc R
H8B H 1.1954 0.4133 0.6641 0.061 Uiso 1 1 calc R
H8C H 1.1345 0.3493 0.6303 0.061 Uiso 1 1 calc R
C9 C 1.05933(15) 0.48963(8) 0.77403(16) 0.0448(4) Uani 1 1 d .
H9A H 0.9920 0.5091 0.7841 0.067 Uiso 1 1 calc R
H9B H 1.0900 0.5144 0.7249 0.067 Uiso 1 1 calc R
H9C H 1.1143 0.4861 0.8442 0.067 Uiso 1 1 calc R
C10 C 0.98849(11) 0.16212(6) 1.01185(11) 0.0227(3) Uani 1 1 d .
C11 C 1.10358(11) 0.15624(6) 1.04200(12) 0.0259(3) Uani 1 1 d .
H11 H 1.1436 0.1599 0.9884 0.031 Uiso 1 1 calc R
C12 C 1.16099(12) 0.14520(7) 1.14880(13) 0.0319(3) Uani 1 1 d .
H12 H 1.2395 0.1411 1.1674 0.038 Uiso 1 1 calc R
C13 C 1.10472(14) 0.14010(7) 1.22819(13) 0.0341(3) Uani 1 1 d .
H13 H 1.1440 0.1320 1.3012 0.041 Uiso 1 1 calc R
C14 C 0.99055(14) 0.14689(7) 1.20025(13) 0.0320(3) Uani 1 1 d .
H14 H 0.9513 0.1440 1.2546 0.038 Uiso 1 1 calc R
C15 C 0.93302(12) 0.15782(6) 1.09402(12) 0.0269(3) Uani 1 1 d .
H15 H 0.8546 0.1625 1.0763 0.032 Uiso 1 1 calc R
C16 C 0.77119(11) 0.17046(6) 0.86575(11) 0.0222(3) Uani 1 1 d .
C17 C 0.73365(11) 0.11720(6) 0.90470(12) 0.0268(3) Uani 1 1 d .
H17 H 0.7860 0.0887 0.9446 0.032 Uiso 1 1 calc R
C18 C 0.62099(13) 0.10540(7) 0.88582(14) 0.0341(3) Uani 1 1 d .
H18 H 0.5967 0.0692 0.9136 0.041 Uiso 1 1 calc R
C19 C 0.54406(12) 0.14587(8) 0.82691(15) 0.0374(4) Uani 1 1 d .
H19 H 0.4669 0.1375 0.8133 0.045 Uiso 1 1 calc R
C20 C 0.57965(12) 0.19874(7) 0.78766(14) 0.0358(4) Uani 1 1 d .
H20 H 0.5269 0.2267 0.7469 0.043 Uiso 1 1 calc R
C21 C 0.69236(11) 0.21105(6) 0.80761(12) 0.0275(3) Uani 1 1 d .
H21 H 0.7160 0.2478 0.7811 0.033 Uiso 1 1 calc R
C22 C 1.23835(14) 0.20089(10) 0.71902(16) 0.0505(5) Uani 1 1 d .
H22A H 1.2210 0.2403 0.7468 0.076 Uiso 1 1 calc R
H22B H 1.2892 0.2071 0.6730 0.076 Uiso 1 1 calc R
H22C H 1.2735 0.1743 0.7799 0.076 Uiso 1 1 calc R
C23 C 1.16935(17) 0.09956(10) 0.58421(19) 0.0561(5) Uani 1 1 d .
H23A H 1.2011 0.0708 0.6428 0.084 Uiso 1 1 calc R
H23B H 1.2277 0.1135 0.5512 0.084 Uiso 1 1 calc R
H23C H 1.1106 0.0793 0.5292 0.084 Uiso 1 1 calc R
C24 C 1.08396(17) 0.21199(9) 0.51613(15) 0.0475(4) Uani 1 1 d .
H24A H 1.0280 0.1919 0.4582 0.071 Uiso 1 1 calc R
H24B H 1.1529 0.2166 0.4937 0.071 Uiso 1 1 calc R
H24C H 1.0568 0.2522 0.5305 0.071 Uiso 1 1 calc R
C25 C 0.73937(13) 0.20095(8) 0.53782(14) 0.0380(4) Uani 1 1 d .
H25A H 0.7107 0.2214 0.5931 0.057 Uiso 1 1 calc R
H25B H 0.6772 0.1850 0.4807 0.057 Uiso 1 1 calc R
H25C H 0.7817 0.2301 0.5063 0.057 Uiso 1 1 calc R
C26 C 0.72480(13) 0.08554(7) 0.62494(14) 0.0356(3) Uani 1 1 d .
H26A H 0.7586 0.0455 0.6451 0.053 Uiso 1 1 calc R
H26B H 0.6638 0.0817 0.5591 0.053 Uiso 1 1 calc R
H26C H 0.6960 0.1014 0.6840 0.053 Uiso 1 1 calc R
C27 C 0.84733(15) 0.10313(9) 0.47448(13) 0.0425(4) Uani 1 1 d .
H27A H 0.8852 0.1319 0.4375 0.064 Uiso 1 1 calc R
H27B H 0.7743 0.0930 0.4269 0.064 Uiso 1 1 calc R
H27C H 0.8918 0.0659 0.4924 0.064 Uiso 1 1 calc R
C28 C 0.99891(15) 0.00396(7) 0.67313(14) 0.0390(4) Uani 1 1 d .
H28A H 0.9194 -0.0022 0.6404 0.058 Uiso 1 1 calc R
H28B H 1.0322 -0.0342 0.7061 0.058 Uiso 1 1 calc R
H28C H 1.0350 0.0166 0.6171 0.058 Uiso 1 1 calc R
C29 C 1.15906(15) 0.04487(8) 0.85693(16) 0.0471(4) Uani 1 1 d .
H29A H 1.2129 0.0619 0.8211 0.071 Uiso 1 1 calc R
H29B H 1.1679 0.0005 0.8622 0.071 Uiso 1 1 calc R
H29C H 1.1719 0.0622 0.9298 0.071 Uiso 1 1 calc R
C30 C 0.94129(15) 0.02486(7) 0.86251(13) 0.0373(4) Uani 1 1 d .
H30A H 0.9555 0.0454 0.9329 0.056 Uiso 1 1 calc R
H30B H 0.9657 -0.0177 0.8733 0.056 Uiso 1 1 calc R
H30C H 0.8616 0.0262 0.8267 0.056 Uiso 1 1 calc R
H H 1.0792(14) 0.1733(8) 0.8180(14) 0.035(4) Uiso 1 1 d .

loop_
_atom_site_aniso_label
_atom_site_aniso_U_11
_atom_site_aniso_U_22
_atom_site_aniso_U_33
_atom_site_aniso_U_23
_atom_site_aniso_U_13
_atom_site_aniso_U_12
Fe1 0.02145(10) 0.02230(11) 0.01763(11) -0.00007(7) 0.00605(8) 0.00294(7)
S1 0.03647(19) 0.02399(17) 0.02126(18) 0.00170(13) 0.00999(14) -0.00129(13)
P1 0.02020(16) 0.01992(16) 0.01814(17) 0.00001(13) 0.00610(13) 0.00054(12)
P2 0.0308(2) 0.0415(2) 0.0309(2) -0.00066(17) 0.01637(17) 0.00232(16)
P3 0.02674(17) 0.02761(18) 0.01951(18) -0.00216(14) 0.00275(14) 0.00339(14)
P4 0.0338(2) 0.02396(18) 0.0229(2) -0.00060(14) 0.00551(15) 0.00846(14)
Si1 0.0280(2) 0.0279(2) 0.0329(2) 0.00856(17) 0.00211(17) -0.00486(15)
C1 0.0195(6) 0.0215(6) 0.0239(7) -0.0010(5) 0.0056(5) -0.0001(5)
C2 0.0180(6) 0.0242(6) 0.0233(7) 0.0006(5) 0.0030(5) 0.0002(5)
C3 0.0213(6) 0.0239(7) 0.0282(8) 0.0027(6) 0.0022(5) 0.0002(5)
C4 0.0280(7) 0.0221(7) 0.0364(9) -0.0025(6) 0.0052(6) 0.0002(5)
C5 0.0323(7) 0.0283(7) 0.0336(8) -0.0081(6) 0.0119(6) 0.0005(6)
C6 0.0280(7) 0.0270(7) 0.0288(8) -0.0015(6) 0.0118(6) 0.0001(5)
C7 0.0410(9) 0.0496(10) 0.0409(10) 0.0171(8) -0.0002(8) -0.0065(7)
C8 0.0357(8) 0.0463(9) 0.0409(10) 0.0041(8) 0.0112(7) -0.0084(7)
C9 0.0450(9) 0.0295(8) 0.0553(12) 0.0086(8) 0.0049(8) -0.0083(7)
C10 0.0288(7) 0.0188(6) 0.0201(7) -0.0008(5) 0.0058(5) -0.0013(5)
C11 0.0276(7) 0.0241(7) 0.0252(8) -0.0016(6) 0.0055(6) -0.0010(5)
C12 0.0316(7) 0.0289(7) 0.0299(8) -0.0020(6) -0.0013(6) 0.0009(6)
C13 0.0486(9) 0.0275(7) 0.0210(8) 0.0007(6) -0.0006(7) -0.0018(6)
C14 0.0472(9) 0.0275(7) 0.0227(8) 0.0001(6) 0.0115(7) -0.0031(6)
C15 0.0316(7) 0.0258(7) 0.0241(7) -0.0017(6) 0.0086(6) -0.0021(5)
C16 0.0230(6) 0.0245(6) 0.0200(7) -0.0042(5) 0.0070(5) -0.0005(5)
C17 0.0281(7) 0.0272(7) 0.0253(7) -0.0008(6) 0.0073(6) -0.0021(5)
C18 0.0329(7) 0.0340(8) 0.0378(9) -0.0052(7) 0.0139(7) -0.0106(6)
C19 0.0225(7) 0.0405(9) 0.0494(11) -0.0104(8) 0.0096(7) -0.0055(6)
C20 0.0254(7) 0.0341(8) 0.0443(10) -0.0058(7) 0.0026(7) 0.0048(6)
C21 0.0271(7) 0.0250(7) 0.0297(8) -0.0031(6) 0.0063(6) 0.0012(5)
C22 0.0294(8) 0.0733(13) 0.0516(11) -0.0002(10) 0.0155(8) -0.0083(8)
C23 0.0562(11) 0.0597(12) 0.0665(14) -0.0052(10) 0.0412(11) 0.0096(9)
C24 0.0599(11) 0.0573(11) 0.0335(9) 0.0018(8) 0.0268(8) -0.0043(9)
C25 0.0347(8) 0.0386(9) 0.0339(9) 0.0021(7) -0.0031(7) 0.0072(6)
C26 0.0327(8) 0.0374(8) 0.0330(9) -0.0039(7) 0.0018(6) -0.0043(6)
C27 0.0476(9) 0.0543(10) 0.0238(8) -0.0087(7) 0.0059(7) 0.0050(8)
C28 0.0568(10) 0.0287(8) 0.0326(9) -0.0037(7) 0.0138(8) 0.0092(7)
C29 0.0456(9) 0.0435(10) 0.0442(10) -0.0020(8) -0.0027(8) 0.0216(8)
C30 0.0594(10) 0.0255(7) 0.0287(8) 0.0023(6) 0.0145(7) 0.0048(7)

loop_
_atom_type_symbol
_atom_type_description
_atom_type_scat_dispersion_real
_atom_type_scat_dispersion_imag
_atom_type_scat_source
C C 0.0033 0.0016 'International Tables Vol C Tables 4.2.6.8 and 6.1.1.4'
H H 0.0000 0.0000 'International Tables Vol C Tables 4.2.6.8 and 6.1.1.4'
Fe Fe 0.3463 0.8444 'International Tables Vol C Tables 4.2.6.8 and 6.1.1.4'
P P 0.1023 0.0942 'International Tables Vol C Tables 4.2.6.8 and 6.1.1.4'
S S 0.1246 0.1234 'International Tables Vol C Tables 4.2.6.8 and 6.1.1.4'
Si Si 0.0817 0.0704 'International Tables Vol C Tables 4.2.6.8 and 6.1.1.4'

loop_
_geom_angle_atom_site_label_1
_geom_angle_atom_site_label_2
_geom_angle_atom_site_label_3
_geom_angle
P4 Fe1 P1 97.187(15)
P4 Fe1 P2 94.586(16)
P1 Fe1 P2 151.447(17)
P4 Fe1 P3 94.205(15)
P1 Fe1 P3 103.902(15)
P2 Fe1 P3 101.054(17)
P4 Fe1 S1 173.072(16)
P1 Fe1 S1 85.122(13)
P2 Fe1 S1 80.524(15)
P3 Fe1 S1 91.564(15)
P4 Fe1 H 86.6(7)
P1 Fe1 H 75.3(7)
P2 Fe1 H 79.6(7)
P3 Fe1 H 179.0(7)
S1 Fe1 H 87.7(7)
C2 S1 Fe1 107.15(5)
C1 P1 C16 102.19(6)
C1 P1 C10 98.19(6)
C16 P1 C10 101.76(6)
C1 P1 Fe1 109.00(4)
C16 P1 Fe1 119.97(5)
C10 P1 Fe1 122.04(4)
C22 P2 C24 100.27(9)
C22 P2 C23 99.76(10)
C24 P2 C23 96.10(9)
C22 P2 Fe1 111.77(6)
C24 P2 Fe1 120.14(6)
C23 P2 Fe1 124.52(7)
C25 P3 C26 99.36(8)
C25 P3 C27 97.90(8)
C26 P3 C27 98.17(8)
C25 P3 Fe1 118.72(6)
C26 P3 Fe1 120.02(5)
C27 P3 Fe1 118.23(6)
C30 P4 C29 98.39(9)
C30 P4 C28 96.50(8)
C29 P4 C28 99.59(8)
C30 P4 Fe1 120.01(5)
C29 P4 Fe1 117.03(6)
C28 P4 Fe1 120.71(6)
C7 Si1 C8 109.22(9)
C7 Si1 C9 108.04(8)
C8 Si1 C9 106.80(8)
C7 Si1 C3 112.11(7)
C8 Si1 C3 112.83(7)
C9 Si1 C3 107.59(8)
C6 C1 C2 120.04(12)
C6 C1 P1 123.75(11)
C2 C1 P1 116.18(10)
C1 C2 C3 120.37(12)
C1 C2 S1 118.99(10)
C3 C2 S1 120.63(11)
C4 C3 C2 117.09(13)
C4 C3 Si1 119.71(11)
C2 C3 Si1 123.11(11)
C5 C4 C3 122.60(13)
C5 C4 H4 118.7
C3 C4 H4 118.7
C6 C5 C4 119.50(14)
C6 C5 H5 120.3
C4 C5 H5 120.3
C5 C6 C1 120.36(13)
C5 C6 H6 119.8
C1 C6 H6 119.8
Si1 C7 H7A 109.5
Si1 C7 H7B 109.5
H7A C7 H7B 109.5
Si1 C7 H7C 109.5
H7A C7 H7C 109.5
H7B C7 H7C 109.5
Si1 C8 H8A 109.5
Si1 C8 H8B 109.5
H8A C8 H8B 109.5
Si1 C8 H8C 109.5
H8A C8 H8C 109.5
H8B C8 H8C 109.5
Si1 C9 H9A 109.5
Si1 C9 H9B 109.5
H9A C9 H9B 109.5
Si1 C9 H9C 109.5
H9A C9 H9C 109.5
H9B C9 H9C 109.5
C11 C10 C15 117.43(13)
C11 C10 P1 119.14(11)
C15 C10 P1 122.96(11)
C12 C11 C10 121.28(14)
C12 C11 H11 119.4
C10 C11 H11 119.4
C13 C12 C11 120.41(14)
C13 C12 H12 119.8
C11 C12 H12 119.8
C12 C13 C14 119.21(14)
C12 C13 H13 120.4
C14 C13 H13 120.4
C15 C14 C13 120.58(14)
C15 C14 H14 119.7
C13 C14 H14 119.7
C14 C15 C10 121.07(14)
C14 C15 H15 119.5
C10 C15 H15 119.5
C21 C16 C17 118.03(12)
C21 C16 P1 117.94(10)
C17 C16 P1 123.48(10)
C18 C17 C16 120.83(14)
C18 C17 H17 119.6
C16 C17 H17 119.6
C19 C18 C17 120.30(14)
C19 C18 H18 119.9
C17 C18 H18 119.9
C18 C19 C20 119.68(14)
C18 C19 H19 120.2
C20 C19 H19 120.2
C19 C20 C21 120.15(15)
C19 C20 H20 119.9
C21 C20 H20 119.9
C20 C21 C16 121.01(14)
C20 C21 H21 119.5
C16 C21 H21 119.5
P2 C22 H22A 109.5
P2 C22 H22B 109.5
H22A C22 H22B 109.5
P2 C22 H22C 109.5
H22A C22 H22C 109.5
H22B C22 H22C 109.5
P2 C23 H23A 109.5
P2 C23 H23B 109.5
H23A C23 H23B 109.5
P2 C23 H23C 109.5
H23A C23 H23C 109.5
H23B C23 H23C 109.5
P2 C24 H24A 109.5
P2 C24 H24B 109.5
H24A C24 H24B 109.5
P2 C24 H24C 109.5
H24A C24 H24C 109.5
H24B C24 H24C 109.5
P3 C25 H25A 109.5
P3 C25 H25B 109.5
H25A C25 H25B 109.5
P3 C25 H25C 109.5
H25A C25 H25C 109.5
H25B C25 H25C 109.5
P3 C26 H26A 109.5
P3 C26 H26B 109.5
H26A C26 H26B 109.5
P3 C26 H26C 109.5
H26A C26 H26C 109.5
H26B C26 H26C 109.5
P3 C27 H27A 109.5
P3 C27 H27B 109.5
H27A C27 H27B 109.5
P3 C27 H27C 109.5
H27A C27 H27C 109.5
H27B C27 H27C 109.5
P4 C28 H28A 109.5
P4 C28 H28B 109.5
H28A C28 H28B 109.5
P4 C28 H28C 109.5
H28A C28 H28C 109.5
H28B C28 H28C 109.5
P4 C29 H29A 109.5
P4 C29 H29B 109.5
H29A C29 H29B 109.5
P4 C29 H29C 109.5
H29A C29 H29C 109.5
H29B C29 H29C 109.5
P4 C30 H30A 109.5
P4 C30 H30B 109.5
H30A C30 H30B 109.5
P4 C30 H30C 109.5
H30A C30 H30C 109.5
H30B C30 H30C 109.5

loop_
_geom_bond_atom_site_label_1
_geom_bond_atom_site_label_2
_geom_bond_distance
Fe1 P4 2.1886(4)
Fe1 P1 2.1949(4)
Fe1 P2 2.2265(4)
Fe1 P3 2.2524(4)
Fe1 S1 2.3219(4)
Fe1 H 1.426(17)
S1 C2 1.7338(14)
P1 C1 1.8329(13)
P1 C16 1.8428(13)
P1 C10 1.8541(14)
P2 C22 1.8245(19)
P2 C24 1.8343(18)
P2 C23 1.8453(18)
P3 C25 1.8249(16)
P3 C26 1.8345(16)
P3 C27 1.8397(16)
P4 C30 1.8276(16)
P4 C29 1.8322(17)
P4 C28 1.8398(16)
Si1 C7 1.8670(18)
Si1 C8 1.8708(17)
Si1 C9 1.8766(18)
Si1 C3 1.8841(15)
C1 C6 1.392(2)
C1 C2 1.4021(19)
C2 C3 1.4252(19)
C3 C4 1.395(2)
C4 C5 1.388(2)
C4 H4 0.9500
C5 C6 1.383(2)
C5 H5 0.9500
C6 H6 0.9500
C7 H7A 0.9800
C7 H7B 0.9800
C7 H7C 0.9800
C8 H8A 0.9800
C8 H8B 0.9800
C8 H8C 0.9800
C9 H9A 0.9800
C9 H9B 0.9800
C9 H9C 0.9800
C10 C11 1.392(2)
C10 C15 1.403(2)
C11 C12 1.387(2)
C11 H11 0.9500
C12 C13 1.380(2)
C12 H12 0.9500
C13 C14 1.383(2)
C13 H13 0.9500
C14 C15 1.381(2)
C14 H14 0.9500
C15 H15 0.9500
C16 C21 1.3894(19)
C16 C17 1.3974(19)
C17 C18 1.387(2)
C17 H17 0.9500
C18 C19 1.378(2)
C18 H18 0.9500
C19 C20 1.382(2)
C19 H19 0.9500
C20 C21 1.388(2)
C20 H20 0.9500
C21 H21 0.9500
C22 H22A 0.9800
C22 H22B 0.9800
C22 H22C 0.9800
C23 H23A 0.9800
C23 H23B 0.9800
C23 H23C 0.9800
C24 H24A 0.9800
C24 H24B 0.9800
C24 H24C 0.9800
C25 H25A 0.9800
C25 H25B 0.9800
C25 H25C 0.9800
C26 H26A 0.9800
C26 H26B 0.9800
C26 H26C 0.9800
C27 H27A 0.9800
C27 H27B 0.9800
C27 H27C 0.9800
C28 H28A 0.9800
C28 H28B 0.9800
C28 H28C 0.9800
C29 H29A 0.9800
C29 H29B 0.9800
C29 H29C 0.9800
C30 H30A 0.9800
C30 H30B 0.9800
C30 H30C 0.9800

loop_
_geom_torsion_atom_site_label_1
_geom_torsion_atom_site_label_2
_geom_torsion_atom_site_label_3
_geom_torsion_atom_site_label_4
_geom_torsion
P4 Fe1 S1 C2 -93.01(14)
P1 Fe1 S1 C2 16.78(5)
P2 Fe1 S1 C2 -138.45(5)
P3 Fe1 S1 C2 120.60(5)
P4 Fe1 P1 C1 158.74(5)
P2 Fe1 P1 C1 45.14(6)
P3 Fe1 P1 C1 -105.09(5)
S1 Fe1 P1 C1 -14.69(5)
P4 Fe1 P1 C16 -84.10(5)
P2 Fe1 P1 C16 162.30(6)
P3 Fe1 P1 C16 12.06(5)
S1 Fe1 P1 C16 102.47(5)
P4 Fe1 P1 C10 45.59(5)
P2 Fe1 P1 C10 -68.01(6)
P3 Fe1 P1 C10 141.75(5)
S1 Fe1 P1 C10 -127.84(5)
P4 Fe1 P2 C22 -99.14(8)
P1 Fe1 P2 C22 15.07(9)
P3 Fe1 P2 C22 165.66(8)
S1 Fe1 P2 C22 75.92(8)
P4 Fe1 P2 C24 143.87(8)
P1 Fe1 P2 C24 -101.92(8)
P3 Fe1 P2 C24 48.67(8)
S1 Fe1 P2 C24 -41.07(8)
P4 Fe1 P2 C23 20.61(10)
P1 Fe1 P2 C23 134.82(10)
P3 Fe1 P2 C23 -74.59(10)
S1 Fe1 P2 C23 -164.34(10)
P4 Fe1 P3 C25 169.57(7)
P1 Fe1 P3 C25 71.09(7)
P2 Fe1 P3 C25 -94.92(7)
S1 Fe1 P3 C25 -14.27(7)
P4 Fe1 P3 C26 47.51(6)
P1 Fe1 P3 C26 -50.97(6)
P2 Fe1 P3 C26 143.02(6)
S1 Fe1 P3 C26 -136.33(6)
P4 Fe1 P3 C27 -72.26(7)
P1 Fe1 P3 C27 -170.74(7)
P2 Fe1 P3 C27 23.25(7)
S1 Fe1 P3 C27 103.90(7)
P1 Fe1 P4 C30 25.03(7)
P2 Fe1 P4 C30 178.97(7)
P3 Fe1 P4 C30 -79.57(7)
S1 Fe1 P4 C30 134.13(14)
P1 Fe1 P4 C29 -93.91(7)
P2 Fe1 P4 C29 60.03(7)
P3 Fe1 P4 C29 161.49(7)
S1 Fe1 P4 C29 15.19(16)
P1 Fe1 P4 C28 144.72(7)
P2 Fe1 P4 C28 -61.35(7)
P3 Fe1 P4 C28 40.12(7)
S1 Fe1 P4 C28 -106.18(15)
C16 P1 C1 C6 63.87(13)
C10 P1 C1 C6 -40.12(13)
Fe1 P1 C1 C6 -168.18(10)
C16 P1 C1 C2 -117.93(10)
C10 P1 C1 C2 138.07(10)
Fe1 P1 C1 C2 10.02(11)
C6 C1 C2 C3 1.92(19)
P1 C1 C2 C3 -176.35(10)
C6 C1 C2 S1 -177.10(10)
P1 C1 C2 S1 4.63(14)
Fe1 S1 C2 C1 -16.15(11)
Fe1 S1 C2 C3 164.84(9)
C1 C2 C3 C4 -2.43(19)
S1 C2 C3 C4 176.58(10)
C1 C2 C3 Si1 174.17(10)
S1 C2 C3 Si1 -6.83(16)
C7 Si1 C3 C4 -111.33(13)
C8 Si1 C3 C4 124.85(12)
C9 Si1 C3 C4 7.32(13)
C7 Si1 C3 C2 72.16(14)
C8 Si1 C3 C2 -51.65(14)
C9 Si1 C3 C2 -169.19(11)
C2 C3 C4 C5 1.3(2)
Si1 C3 C4 C5 -175.37(11)
C3 C4 C5 C6 0.3(2)
C4 C5 C6 C1 -0.9(2)
C2 C1 C6 C5 -0.2(2)
P1 C1 C6 C5 177.91(11)
C1 P1 C10 C11 -86.86(11)
C16 P1 C10 C11 168.79(10)
Fe1 P1 C10 C11 31.70(12)
C1 P1 C10 C15 85.03(12)
C16 P1 C10 C15 -19.33(13)
Fe1 P1 C10 C15 -156.41(10)
C15 C10 C11 C12 1.4(2)
P1 C10 C11 C12 173.73(11)
C10 C11 C12 C13 -0.4(2)
C11 C12 C13 C14 -0.8(2)
C12 C13 C14 C15 0.9(2)
C13 C14 C15 C10 0.2(2)
C11 C10 C15 C14 -1.3(2)
P1 C10 C15 C14 -173.33(11)
C1 P1 C16 C21 41.24(12)
C10 P1 C16 C21 142.41(11)
Fe1 P1 C16 C21 -79.37(11)
C1 P1 C16 C17 -147.46(12)
C10 P1 C16 C17 -46.29(13)
Fe1 P1 C16 C17 91.93(12)
C21 C16 C17 C18 -0.1(2)
P1 C16 C17 C18 -171.36(12)
C16 C17 C18 C19 0.8(2)
C17 C18 C19 C20 -0.7(2)
C18 C19 C20 C21 -0.1(2)
C19 C20 C21 C16 0.8(2)
C17 C16 C21 C20 -0.8(2)
P1 C16 C21 C20 171.02(12)
